data_7025617
loop_
_publ_author_name
'Nieland, Anja'
'Mix, Andreas'
'Neumann, Beate'
'Stammler, Hans-Georg'
'Mitzel, Norbert W.'

_publ_section_title
;
 Cationic rare-earth-metal methyl complexes: a new preparative access
 exemplified for Y and Pr.
;
_journal_issue 29
_journal_name_full 'Dalton transactions (Cambridge, England : 2003)'
_journal_page_first 6753
_journal_page_last 6760
_journal_paper_doi 10.1039/c002252g
_journal_volume 39
_journal_year 2010
_chemical_formula_moiety 'C17 H35 O7 Y, 2(C4 H12 Al), C4 H8 O'
_chemical_formula_sum 'C29 H67 Al2 O8 Y'
_chemical_formula_weight 686.70
_chemical_name_systematic ?
_space_group_IT_number 14
_symmetry_cell_setting monoclinic
_symmetry_space_group_name_Hall '-P 2yn'
_symmetry_space_group_name_H-M 'P 1 21/n 1'
_atom_sites_solution_hydrogens geom
_atom_sites_solution_primary direct
_atom_sites_solution_secondary difmap
_audit_creation_method SHELXL-97
_cell_angle_alpha 90.00
_cell_angle_beta 109.4467(6)
_cell_angle_gamma 90.00
_cell_formula_units_Z 4
_cell_length_a 11.32730(10)
_cell_length_b 30.0819(3)
_cell_length_c 11.65110(10)
_cell_measurement_reflns_used 87508
_cell_measurement_temperature 100(2)
_cell_measurement_theta_max 27.485
_cell_measurement_theta_min 2.910
_cell_volume 3743.59(6)
_computing_cell_refinement 'HKL Scalepack (Otwinowski & Minor 1997)'
_computing_data_collection 'Collect, Bruker AXS, 2004'
_computing_data_reduction 'Denzo and Scalepack (Otwinowski & Minor, 1997)'
_computing_molecular_graphics 'SHELXTL-PLUS (1990)'
_computing_publication_material 'SHELXL-97 (Sheldrick, 1997)'
_computing_structure_refinement 'SHELXL-97 (Sheldrick, 1997)'
_computing_structure_solution 'SHELXS-97 (Sheldrick, 1990)'
_diffrn_ambient_temperature 100(2)
_diffrn_measured_fraction_theta_full 0.998
_diffrn_measured_fraction_theta_max 0.998
_diffrn_measurement_device_type KappaCCD
_diffrn_measurement_method CCD
_diffrn_radiation_monochromator graphite
_diffrn_radiation_source 'fine-focus sealed tube'
_diffrn_radiation_type MoK\a
_diffrn_radiation_wavelength 0.71073
_diffrn_reflns_av_R_equivalents 0.056
_diffrn_reflns_av_sigmaI/netI 0.0324
_diffrn_reflns_limit_h_max 14
_diffrn_reflns_limit_h_min -14
_diffrn_reflns_limit_k_max 38
_diffrn_reflns_limit_k_min -38
_diffrn_reflns_limit_l_max 15
_diffrn_reflns_limit_l_min -15
_diffrn_reflns_number 71869
_diffrn_reflns_theta_full 27.50
_diffrn_reflns_theta_max 27.50
_diffrn_reflns_theta_min 2.97
_exptl_absorpt_coefficient_mu 1.645
_exptl_absorpt_correction_T_max 0.7239
_exptl_absorpt_correction_T_min 0.6382
_exptl_absorpt_correction_type multi-scan
_exptl_absorpt_process_details 'Denzo and Scalepack (Otwinowski & Minor, 1997)'
_exptl_crystal_colour Colourless
_exptl_crystal_density_diffrn 1.218
_exptl_crystal_density_method 'not measured'
_exptl_crystal_description fragment
_exptl_crystal_F_000 1480
_exptl_crystal_size_max 0.30
_exptl_crystal_size_mid 0.30
_exptl_crystal_size_min 0.21
_refine_diff_density_max 0.473
_refine_diff_density_min -0.401
_refine_diff_density_rms 0.050
_refine_ls_extinction_method none
_refine_ls_goodness_of_fit_ref 1.019
_refine_ls_hydrogen_treatment constr
_refine_ls_matrix_type full
_refine_ls_number_parameters 369
_refine_ls_number_reflns 8569
_refine_ls_number_restraints 0
_refine_ls_restrained_S_all 1.019
_refine_ls_R_factor_all 0.0410
_refine_ls_R_factor_gt 0.0300
_refine_ls_shift/su_max 0.002
_refine_ls_shift/su_mean 0.000
_refine_ls_structure_factor_coef Fsqd
_refine_ls_weighting_details 'calc w=1/[\s^2^(Fo^2^)+(0.0332P)^2^+1.4615P] where P=(Fo^2^+2Fc^2^)/3'
_refine_ls_weighting_scheme calc
_refine_ls_wR_factor_gt 0.0688
_refine_ls_wR_factor_ref 0.0732
_reflns_number_gt 7219
_reflns_number_total 8569
_reflns_threshold_expression >2sigma(I)
_cod_data_source_file c002252g.txt
_cod_data_source_block compound5
_cod_depositor_comments
;
The following automatic conversions were performed:

'_symmetry_cell_setting' value 'Monoclinic' changed to 'monoclinic'
according to /home/saulius/struct/CIF-dictionaries/cif_core.dic
dictionary named 'cif_core.dic' version 2.4.2 from 2011-04-26.

Automatic conversion script
Id: cif_fix_values 1891 2012-01-12 08:04:46Z andrius 
;
_cod_original_sg_symbol_H-M 'P 21/n'
_cod_database_code 7025617

loop_
_symmetry_equiv_pos_as_xyz
'x, y, z'
'-x+1/2, y+1/2, -z+1/2'
'-x, -y, -z'
'x-1/2, -y-1/2, z-1/2'

loop_
_atom_site_label
_atom_site_type_symbol
_atom_site_fract_x
_atom_site_fract_y
_atom_site_fract_z
_atom_site_U_iso_or_equiv
_atom_site_adp_type
_atom_site_occupancy
_atom_site_symmetry_multiplicity
_atom_site_calc_flag
_atom_site_refinement_flags
_atom_site_disorder_assembly
_atom_site_disorder_group
Y1 Y 0.736601(14) 0.146057(5) 0.225454(14) 0.01783(5) Uani 1 1 d . A .
O1 O 0.59011(11) 0.08953(4) 0.11855(11) 0.0276(3) Uani 1 1 d . A .
O2 O 0.57648(11) 0.13387(4) 0.31147(11) 0.0290(3) Uani 1 1 d . . .
O3 O 0.72501(11) 0.20089(4) 0.36896(11) 0.0254(3) Uani 1 1 d . . .
O4 O 0.88249(10) 0.20734(4) 0.24790(10) 0.0217(2) Uani 1 1 d . . .
O5 O 0.94209(11) 0.13432(4) 0.38289(10) 0.0230(2) Uani 1 1 d . . .
O6 O 0.78543(11) 0.07058(4) 0.30611(11) 0.0249(3) Uani 1 1 d . . .
O7 O 0.84995(11) 0.12234(4) 0.10291(10) 0.0255(3) Uani 1 1 d . . .
C1 C 0.46842(17) 0.09475(6) 0.13155(17) 0.0308(4) Uani 1 1 d . . .
H1A H 0.4164 0.0683 0.0981 0.037 Uiso 1 1 calc R A .
H1B H 0.4260 0.1211 0.0848 0.037 Uiso 1 1 calc R . .
C2 C 0.48103(17) 0.10042(6) 0.26372(17) 0.0321(4) Uani 1 1 d . A .
H2A H 0.4006 0.1102 0.2716 0.038 Uiso 1 1 calc R . .
H2B H 0.5062 0.0721 0.3083 0.038 Uiso 1 1 calc R . .
C3A C 0.5466(5) 0.16103(12) 0.3902(4) 0.0227(10) Uiso 0.502(9) 1 d P A 1
H3A1 H 0.5218 0.1433 0.4500 0.027 Uiso 0.502(9) 1 calc PR A 1
H3A2 H 0.4759 0.1806 0.3458 0.027 Uiso 0.502(9) 1 calc PR A 1
C4A C 0.6604(4) 0.18825(17) 0.4536(4) 0.0257(10) Uiso 0.502(9) 1 d P A 1
H4A1 H 0.6354 0.2153 0.4880 0.031 Uiso 0.502(9) 1 calc PR A 1
H4A2 H 0.7178 0.1709 0.5216 0.031 Uiso 0.502(9) 1 calc PR A 1
C3B C 0.5919(5) 0.15587(13) 0.4311(4) 0.0249(11) Uiso 0.498(9) 1 d P A 2
H3B1 H 0.5110 0.1557 0.4464 0.030 Uiso 0.498(9) 1 calc PR A 2
H3B2 H 0.6537 0.1392 0.4976 0.030 Uiso 0.498(9) 1 calc PR A 2
C4B C 0.6352(4) 0.20228(17) 0.4292(4) 0.0246(10) Uiso 0.498(9) 1 d P A 2
H4B1 H 0.5643 0.2218 0.3849 0.029 Uiso 0.498(9) 1 calc PR A 2
H4B2 H 0.6734 0.2137 0.5132 0.029 Uiso 0.498(9) 1 calc PR A 2
C5 C 0.79237(17) 0.24243(6) 0.38691(16) 0.0266(4) Uani 1 1 d . A .
H5A H 0.8654 0.2415 0.4628 0.032 Uiso 1 1 calc R . .
H5B H 0.7373 0.2673 0.3926 0.032 Uiso 1 1 calc R . .
C6 C 0.83479(17) 0.24851(5) 0.27831(16) 0.0253(4) Uani 1 1 d . A .
H6A H 0.7635 0.2588 0.2079 0.030 Uiso 1 1 calc R . .
H6B H 0.9010 0.2715 0.2967 0.030 Uiso 1 1 calc R . .
C7 C 1.01328(16) 0.19863(6) 0.31312(17) 0.0281(4) Uani 1 1 d . A .
H7A H 1.0583 0.2271 0.3378 0.034 Uiso 1 1 calc R . .
H7B H 1.0508 0.1829 0.2590 0.034 Uiso 1 1 calc R . .
C8 C 1.02814(16) 0.17070(6) 0.42439(17) 0.0275(4) Uani 1 1 d . A .
H8A H 1.1151 0.1596 0.4594 0.033 Uiso 1 1 calc R . .
H8B H 1.0075 0.1882 0.4871 0.033 Uiso 1 1 calc R . .
C9 C 0.94372(17) 0.10220(5) 0.47483(15) 0.0249(4) Uani 1 1 d . A .
H9A H 0.8895 0.1120 0.5213 0.030 Uiso 1 1 calc R . .
H9B H 1.0299 0.0981 0.5321 0.030 Uiso 1 1 calc R . .
C10 C 0.89538(17) 0.05969(6) 0.40824(16) 0.0266(4) Uani 1 1 d . A .
H10A H 0.9599 0.0460 0.3794 0.032 Uiso 1 1 calc R . .
H10B H 0.8737 0.0384 0.4628 0.032 Uiso 1 1 calc R . .
C11 C 0.71290(18) 0.03181(6) 0.25233(17) 0.0308(4) Uani 1 1 d . A .
H11A H 0.6582 0.0229 0.2992 0.037 Uiso 1 1 calc R . .
H11B H 0.7689 0.0066 0.2516 0.037 Uiso 1 1 calc R . .
C12 C 0.63490(19) 0.04451(6) 0.12355(17) 0.0332(4) Uani 1 1 d . . .
H12A H 0.6861 0.0415 0.0697 0.040 Uiso 1 1 calc R A .
H12B H 0.5627 0.0240 0.0936 0.040 Uiso 1 1 calc R . .
C13 C 0.59690(16) 0.19045(6) 0.06562(15) 0.0248(4) Uani 1 1 d . . .
H13A H 0.6439 0.2147 0.0447 0.037 Uiso 1 1 calc R A .
H13B H 0.5311 0.2029 0.0933 0.037 Uiso 1 1 calc R . .
H13C H 0.5588 0.1718 -0.0063 0.037 Uiso 1 1 calc R . .
C14 C 0.8354(2) 0.14524(7) -0.01214(19) 0.0451(6) Uani 1 1 d . A .
H14A H 0.8798 0.1741 0.0032 0.054 Uiso 1 1 calc R . .
H14B H 0.7458 0.1506 -0.0579 0.054 Uiso 1 1 calc R . .
C15 C 0.8908(2) 0.11522(7) -0.08093(19) 0.0461(6) Uani 1 1 d . . .
H15A H 0.9231 0.1322 -0.1370 0.055 Uiso 1 1 calc R A .
H15B H 0.8287 0.0932 -0.1284 0.055 Uiso 1 1 calc R . .
C16 C 0.9959(2) 0.09282(8) 0.01742(19) 0.0404(5) Uani 1 1 d . A .
H16A H 1.0155 0.0635 -0.0101 0.048 Uiso 1 1 calc R . .
H16B H 1.0724 0.1114 0.0415 0.048 Uiso 1 1 calc R . .
C17 C 0.94563(19) 0.08793(7) 0.12079(18) 0.0361(5) Uani 1 1 d . A .
H17A H 0.9087 0.0581 0.1197 0.043 Uiso 1 1 calc R . .
H17B H 1.0133 0.0921 0.1998 0.043 Uiso 1 1 calc R . .
Al1 Al 0.79239(5) 0.246583(18) 0.76545(5) 0.02335(11) Uani 1 1 d . . .
C18 C 0.83508(17) 0.26903(7) 0.93818(16) 0.0310(4) Uani 1 1 d . . .
H18A H 0.9200 0.2595 0.9861 0.046 Uiso 1 1 calc R . .
H18B H 0.7753 0.2569 0.9744 0.046 Uiso 1 1 calc R . .
H18C H 0.8307 0.3016 0.9377 0.046 Uiso 1 1 calc R . .
C19 C 0.74283(17) 0.29924(6) 0.65085(17) 0.0283(4) Uani 1 1 d . . .
H19A H 0.8098 0.3056 0.6175 0.042 Uiso 1 1 calc R . .
H19B H 0.7292 0.3253 0.6954 0.042 Uiso 1 1 calc R . .
H19C H 0.6655 0.2923 0.5842 0.042 Uiso 1 1 calc R . .
C20 C 0.94080(18) 0.21550(7) 0.74069(19) 0.0366(5) Uani 1 1 d . . .
H20A H 0.9901 0.2371 0.7127 0.055 Uiso 1 1 calc R . .
H20B H 0.9109 0.1920 0.6796 0.055 Uiso 1 1 calc R . .
H20C H 0.9932 0.2024 0.8178 0.055 Uiso 1 1 calc R . .
C21 C 0.64930(16) 0.20290(6) 0.73385(15) 0.0239(4) Uani 1 1 d . . .
H21A H 0.6746 0.1741 0.7101 0.036 Uiso 1 1 calc R . .
H21B H 0.5764 0.2141 0.6682 0.036 Uiso 1 1 calc R . .
H21C H 0.6276 0.1993 0.8080 0.036 Uiso 1 1 calc R . .
Al2 Al 0.78046(5) 0.00556(2) 0.68054(5) 0.03171(13) Uani 1 1 d . . .
C22 C 0.7371(2) -0.00560(8) 0.8322(2) 0.0483(6) Uani 1 1 d . . .
H22A H 0.7782 0.0167 0.8938 0.072 Uiso 1 1 calc R . .
H22B H 0.7658 -0.0353 0.8638 0.072 Uiso 1 1 calc R . .
H22C H 0.6462 -0.0036 0.8130 0.072 Uiso 1 1 calc R . .
C23 C 0.95767(16) 0.02842(6) 0.72858(16) 0.0266(4) Uani 1 1 d . . .
H23A H 0.9897 0.0242 0.6609 0.040 Uiso 1 1 calc R . .
H23B H 1.0104 0.0121 0.8000 0.040 Uiso 1 1 calc R . .
H23C H 0.9590 0.0601 0.7482 0.040 Uiso 1 1 calc R . .
C24 C 0.6649(2) 0.05234(9) 0.5816(2) 0.0480(6) Uani 1 1 d . . .
H24A H 0.5791 0.0409 0.5526 0.072 Uiso 1 1 calc R . .
H24B H 0.6904 0.0603 0.5117 0.072 Uiso 1 1 calc R . .
H24C H 0.6688 0.0787 0.6320 0.072 Uiso 1 1 calc R . .
C25 C 0.7621(2) -0.05030(8) 0.5801(2) 0.0473(6) Uani 1 1 d . . .
H25A H 0.6735 -0.0586 0.5471 0.071 Uiso 1 1 calc R . .
H25B H 0.8095 -0.0744 0.6315 0.071 Uiso 1 1 calc R . .
H25C H 0.7943 -0.0450 0.5130 0.071 Uiso 1 1 calc R . .
O8 O 0.87665(12) 0.43697(4) 0.35006(13) 0.0346(3) Uani 1 1 d . . .
C26 C 0.76214(18) 0.41297(7) 0.3257(2) 0.0371(5) Uani 1 1 d . . .
H26A H 0.6944 0.4274 0.2593 0.045 Uiso 1 1 calc R . .
H26B H 0.7370 0.4118 0.3993 0.045 Uiso 1 1 calc R . .
C27 C 0.78730(19) 0.36674(7) 0.28873(19) 0.0365(5) Uani 1 1 d . . .
H27A H 0.7095 0.3522 0.2366 0.044 Uiso 1 1 calc R . .
H27B H 0.8277 0.3478 0.3606 0.044 Uiso 1 1 calc R . .
C28 C 0.8757(2) 0.37660(7) 0.21836(19) 0.0384(5) Uani 1 1 d . . .
H28A H 0.9289 0.3506 0.2176 0.046 Uiso 1 1 calc R . .
H28B H 0.8290 0.3855 0.1335 0.046 Uiso 1 1 calc R . .
C29 C 0.9528(2) 0.41484(7) 0.2901(2) 0.0413(5) Uani 1 1 d . . .
H29A H 1.0308 0.4036 0.3508 0.050 Uiso 1 1 calc R . .
H29B H 0.9753 0.4357 0.2349 0.050 Uiso 1 1 calc R . .

loop_
_atom_site_aniso_label
_atom_site_aniso_U_11
_atom_site_aniso_U_22
_atom_site_aniso_U_33
_atom_site_aniso_U_23
_atom_site_aniso_U_13
_atom_site_aniso_U_12
Y1 0.01880(8) 0.01731(8) 0.01797(8) 0.00018(6) 0.00692(6) -0.00024(6)
O1 0.0303(7) 0.0228(6) 0.0267(6) -0.0005(5) 0.0055(5) -0.0055(5)
O2 0.0251(6) 0.0399(7) 0.0245(6) -0.0035(5) 0.0115(5) -0.0094(5)
O3 0.0336(7) 0.0208(6) 0.0289(6) -0.0021(5) 0.0197(5) -0.0005(5)
O4 0.0213(6) 0.0191(6) 0.0258(6) 0.0001(5) 0.0094(5) -0.0004(5)
O5 0.0237(6) 0.0211(6) 0.0227(6) 0.0019(5) 0.0056(5) -0.0015(5)
O6 0.0297(6) 0.0176(6) 0.0243(6) 0.0020(5) 0.0046(5) -0.0008(5)
O7 0.0324(7) 0.0244(6) 0.0233(6) 0.0044(5) 0.0141(5) 0.0096(5)
C1 0.0236(9) 0.0284(9) 0.0344(10) 0.0060(8) 0.0016(8) -0.0072(7)
C2 0.0234(9) 0.0339(10) 0.0383(10) 0.0070(8) 0.0095(8) -0.0065(8)
C5 0.0274(9) 0.0227(8) 0.0293(9) -0.0061(7) 0.0087(7) 0.0005(7)
C6 0.0264(9) 0.0177(8) 0.0311(9) -0.0010(7) 0.0086(7) 0.0000(7)
C7 0.0194(8) 0.0273(9) 0.0386(10) 0.0007(8) 0.0109(8) -0.0018(7)
C8 0.0198(8) 0.0248(9) 0.0334(10) -0.0006(7) 0.0028(7) -0.0022(7)
C9 0.0284(9) 0.0233(9) 0.0216(8) 0.0047(7) 0.0065(7) 0.0038(7)
C10 0.0307(9) 0.0222(9) 0.0251(9) 0.0037(7) 0.0067(7) 0.0034(7)
C11 0.0349(10) 0.0178(9) 0.0360(10) -0.0018(7) 0.0069(8) -0.0059(7)
C12 0.0401(11) 0.0239(9) 0.0320(10) -0.0057(8) 0.0069(8) -0.0047(8)
C13 0.0239(9) 0.0271(9) 0.0237(8) 0.0012(7) 0.0084(7) 0.0001(7)
C14 0.0684(15) 0.0450(12) 0.0336(11) 0.0189(9) 0.0327(11) 0.0260(11)
C15 0.0749(16) 0.0388(11) 0.0385(11) 0.0112(9) 0.0375(12) 0.0217(11)
C16 0.0401(11) 0.0479(13) 0.0390(11) -0.0056(9) 0.0209(9) 0.0070(10)
C17 0.0420(11) 0.0357(11) 0.0330(10) 0.0047(8) 0.0157(9) 0.0211(9)
Al1 0.0204(2) 0.0276(3) 0.0222(3) 0.0014(2) 0.0072(2) -0.0020(2)
C18 0.0262(9) 0.0394(11) 0.0269(9) -0.0014(8) 0.0082(8) -0.0100(8)
C19 0.0310(9) 0.0269(9) 0.0293(9) -0.0008(7) 0.0132(8) -0.0025(7)
C20 0.0279(10) 0.0429(12) 0.0423(11) 0.0129(9) 0.0161(9) 0.0050(9)
C21 0.0253(9) 0.0267(9) 0.0200(8) 0.0005(7) 0.0078(7) -0.0019(7)
Al2 0.0253(3) 0.0377(3) 0.0320(3) -0.0087(2) 0.0094(2) -0.0039(2)
C22 0.0521(14) 0.0482(13) 0.0531(14) -0.0062(11) 0.0288(12) -0.0216(11)
C23 0.0281(9) 0.0244(9) 0.0267(9) -0.0021(7) 0.0083(7) 0.0006(7)
C24 0.0316(11) 0.0740(16) 0.0382(12) -0.0017(11) 0.0115(9) 0.0116(11)
C25 0.0315(11) 0.0541(14) 0.0528(14) -0.0237(11) 0.0092(10) -0.0075(10)
O8 0.0344(7) 0.0255(7) 0.0421(8) -0.0026(6) 0.0102(6) 0.0021(6)
C26 0.0281(10) 0.0351(11) 0.0430(11) -0.0023(9) 0.0050(9) 0.0055(8)
C27 0.0348(11) 0.0279(10) 0.0408(12) 0.0026(8) 0.0043(9) 0.0019(8)
C28 0.0476(12) 0.0304(11) 0.0357(11) 0.0012(8) 0.0118(9) 0.0097(9)
C29 0.0408(12) 0.0394(12) 0.0472(12) 0.0028(9) 0.0194(10) 0.0043(10)

loop_
_atom_type_symbol
_atom_type_description
_atom_type_scat_dispersion_real
_atom_type_scat_dispersion_imag
_atom_type_scat_source
C C 0.0033 0.0016 'International Tables Vol C Tables 4.2.6.8 and 6.1.1.4'
H H 0.0000 0.0000 'International Tables Vol C Tables 4.2.6.8 and 6.1.1.4'
Al Al 0.0645 0.0514 'International Tables Vol C Tables 4.2.6.8 and 6.1.1.4'
O O 0.0106 0.0060 'International Tables Vol C Tables 4.2.6.8 and 6.1.1.4'
Y Y -2.7962 3.5667 'International Tables Vol C Tables 4.2.6.8 and 6.1.1.4'

loop_
_geom_angle_atom_site_label_1
_geom_angle_atom_site_label_2
_geom_angle_atom_site_label_3
_geom_angle
O7 Y1 O2 150.05(4)
O7 Y1 O3 144.40(4)
O2 Y1 O3 65.32(4)
O7 Y1 C13 92.88(5)
O2 Y1 C13 90.82(5)
O3 Y1 C13 89.04(5)
O7 Y1 O1 83.81(4)
O2 Y1 O1 67.57(4)
O3 Y1 O1 131.37(4)
C13 Y1 O1 80.19(5)
O7 Y1 O4 78.72(4)
O2 Y1 O4 131.23(4)
O3 Y1 O4 66.04(4)
C13 Y1 O4 84.88(5)
O1 Y1 O4 156.36(4)
O7 Y1 O6 81.43(4)
O2 Y1 O6 78.56(4)
O3 Y1 O6 115.50(4)
C13 Y1 O6 144.84(5)
O1 Y1 O6 64.74(4)
O4 Y1 O6 127.10(4)
O7 Y1 O5 80.52(4)
O2 Y1 O5 109.20(4)
O3 Y1 O5 80.55(4)
C13 Y1 O5 150.55(5)
O1 Y1 O5 126.92(4)
O4 Y1 O5 65.70(4)
O6 Y1 O5 62.91(4)
C12 O1 C1 115.68(14)
C12 O1 Y1 117.99(10)
C1 O1 Y1 112.68(10)
C3A O2 C2 111.0(2)
C3A O2 C3B 23.28(18)
C2 O2 C3B 120.37(18)
C3A O2 Y1 126.26(17)
C2 O2 Y1 121.56(10)
C3B O2 Y1 117.07(17)
C4B O3 C5 109.6(2)
C4B O3 C4A 21.36(19)
C5 O3 C4A 119.16(19)
C4B O3 Y1 125.80(17)
C5 O3 Y1 123.45(9)
C4A O3 Y1 116.79(18)
C6 O4 C7 115.39(13)
C6 O4 Y1 112.39(9)
C7 O4 Y1 117.38(9)
C8 O5 C9 114.94(12)
C8 O5 Y1 120.54(9)
C9 O5 Y1 115.19(9)
C11 O6 C10 112.58(13)
C11 O6 Y1 124.00(10)
C10 O6 Y1 123.29(10)
C17 O7 C14 108.36(13)
C17 O7 Y1 131.57(10)
C14 O7 Y1 119.97(10)
O1 C1 C2 110.49(14)
O1 C1 H1A 109.6
C2 C1 H1A 109.6
O1 C1 H1B 109.6
C2 C1 H1B 109.6
H1A C1 H1B 108.1
O2 C2 C1 106.02(14)
O2 C2 H2A 110.5
C1 C2 H2A 110.5
O2 C2 H2B 110.5
C1 C2 H2B 110.5
H2A C2 H2B 108.7
O2 C3A C4A 107.2(3)
O2 C3A H3A1 110.3
C4A C3A H3A1 110.3
O2 C3A H3A2 110.3
C4A C3A H3A2 110.3
H3A1 C3A H3A2 108.5
O3 C4A C3A 110.6(3)
O3 C4A H4A1 109.5
C3A C4A H4A1 109.5
O3 C4A H4A2 109.5
C3A C4A H4A2 109.5
H4A1 C4A H4A2 108.1
C4B C3B O2 109.8(3)
C4B C3B H3B1 109.7
O2 C3B H3B1 109.7
C4B C3B H3B2 109.7
O2 C3B H3B2 109.7
H3B1 C3B H3B2 108.2
O3 C4B C3B 106.0(3)
O3 C4B H4B1 110.5
C3B C4B H4B1 110.5
O3 C4B H4B2 110.5
C3B C4B H4B2 110.5
H4B1 C4B H4B2 108.7
O3 C5 C6 106.53(13)
O3 C5 H5A 110.4
C6 C5 H5A 110.4
O3 C5 H5B 110.4
C6 C5 H5B 110.4
H5A C5 H5B 108.6
O4 C6 C5 110.64(14)
O4 C6 H6A 109.5
C5 C6 H6A 109.5
O4 C6 H6B 109.5
C5 C6 H6B 109.5
H6A C6 H6B 108.1
O4 C7 C8 110.77(13)
O4 C7 H7A 109.5
C8 C7 H7A 109.5
O4 C7 H7B 109.5
C8 C7 H7B 109.5
H7A C7 H7B 108.1
O5 C8 C7 105.42(14)
O5 C8 H8A 110.7
C7 C8 H8A 110.7
O5 C8 H8B 110.7
C7 C8 H8B 110.7
H8A C8 H8B 108.8
O5 C9 C10 105.98(13)
O5 C9 H9A 110.5
C10 C9 H9A 110.5
O5 C9 H9B 110.5
C10 C9 H9B 110.5
H9A C9 H9B 108.7
O6 C10 C9 107.37(13)
O6 C10 H10A 110.2
C9 C10 H10A 110.2
O6 C10 H10B 110.2
C9 C10 H10B 110.2
H10A C10 H10B 108.5
O6 C11 C12 106.62(14)
O6 C11 H11A 110.4
C12 C11 H11A 110.4
O6 C11 H11B 110.4
C12 C11 H11B 110.4
H11A C11 H11B 108.6
O1 C12 C11 111.01(15)
O1 C12 H12A 109.4
C11 C12 H12A 109.4
O1 C12 H12B 109.4
C11 C12 H12B 109.4
H12A C12 H12B 108.0
Y1 C13 H13A 109.5
Y1 C13 H13B 109.5
H13A C13 H13B 109.5
Y1 C13 H13C 109.5
H13A C13 H13C 109.5
H13B C13 H13C 109.5
O7 C14 C15 105.64(15)
O7 C14 H14A 110.6
C15 C14 H14A 110.6
O7 C14 H14B 110.6
C15 C14 H14B 110.6
H14A C14 H14B 108.7
C14 C15 C16 103.36(17)
C14 C15 H15A 111.1
C16 C15 H15A 111.1
C14 C15 H15B 111.1
C16 C15 H15B 111.1
H15A C15 H15B 109.1
C17 C16 C15 103.84(16)
C17 C16 H16A 111.0
C15 C16 H16A 111.0
C17 C16 H16B 111.0
C15 C16 H16B 111.0
H16A C16 H16B 109.0
O7 C17 C16 106.11(15)
O7 C17 H17A 110.5
C16 C17 H17A 110.5
O7 C17 H17B 110.5
C16 C17 H17B 110.5
H17A C17 H17B 108.7
C18 Al1 C21 108.04(7)
C18 Al1 C20 111.15(8)
C21 Al1 C20 109.07(8)
C18 Al1 C19 108.46(8)
C21 Al1 C19 111.00(7)
C20 Al1 C19 109.13(8)
Al1 C18 H18A 109.5
Al1 C18 H18B 109.5
H18A C18 H18B 109.5
Al1 C18 H18C 109.5
H18A C18 H18C 109.5
H18B C18 H18C 109.5
Al1 C19 H19A 109.5
Al1 C19 H19B 109.5
H19A C19 H19B 109.5
Al1 C19 H19C 109.5
H19A C19 H19C 109.5
H19B C19 H19C 109.5
Al1 C20 H20A 109.5
Al1 C20 H20B 109.5
H20A C20 H20B 109.5
Al1 C20 H20C 109.5
H20A C20 H20C 109.5
H20B C20 H20C 109.5
Al1 C21 H21A 109.5
Al1 C21 H21B 109.5
H21A C21 H21B 109.5
Al1 C21 H21C 109.5
H21A C21 H21C 109.5
H21B C21 H21C 109.5
C24 Al2 C22 108.59(10)
C24 Al2 C23 108.61(9)
C22 Al2 C23 108.92(9)
C24 Al2 C25 109.23(10)
C22 Al2 C25 111.21(10)
C23 Al2 C25 110.23(8)
Al2 C22 H22A 109.5
Al2 C22 H22B 109.5
H22A C22 H22B 109.5
Al2 C22 H22C 109.5
H22A C22 H22C 109.5
H22B C22 H22C 109.5
Al2 C23 H23A 109.5
Al2 C23 H23B 109.5
H23A C23 H23B 109.5
Al2 C23 H23C 109.5
H23A C23 H23C 109.5
H23B C23 H23C 109.5
Al2 C24 H24A 109.5
Al2 C24 H24B 109.5
H24A C24 H24B 109.5
Al2 C24 H24C 109.5
H24A C24 H24C 109.5
H24B C24 H24C 109.5
Al2 C25 H25A 109.5
Al2 C25 H25B 109.5
H25A C25 H25B 109.5
Al2 C25 H25C 109.5
H25A C25 H25C 109.5
H25B C25 H25C 109.5
C26 O8 C29 108.71(15)
O8 C26 C27 106.08(16)
O8 C26 H26A 110.5
C27 C26 H26A 110.5
O8 C26 H26B 110.5
C27 C26 H26B 110.5
H26A C26 H26B 108.7
C26 C27 C28 101.24(16)
C26 C27 H27A 111.5
C28 C27 H27A 111.5
C26 C27 H27B 111.5
C28 C27 H27B 111.5
H27A C27 H27B 109.3
C29 C28 C27 102.30(16)
C29 C28 H28A 111.3
C27 C28 H28A 111.3
C29 C28 H28B 111.3
C27 C28 H28B 111.3
H28A C28 H28B 109.2
O8 C29 C28 106.84(16)
O8 C29 H29A 110.4
C28 C29 H29A 110.4
O8 C29 H29B 110.4
C28 C29 H29B 110.4
H29A C29 H29B 108.6

loop_
_geom_bond_atom_site_label_1
_geom_bond_atom_site_label_2
_geom_bond_distance
Y1 O7 2.3274(11)
Y1 O2 2.3746(12)
Y1 O3 2.3831(11)
Y1 C13 2.4068(17)
Y1 O1 2.4125(12)
Y1 O4 2.4311(11)
Y1 O6 2.4490(11)
Y1 O5 2.4626(12)
O1 C12 1.441(2)
O1 C1 1.444(2)
O2 C3A 1.352(4)
O2 C2 1.446(2)
O2 C3B 1.500(4)
O3 C4B 1.416(4)
O3 C5 1.443(2)
O3 C4A 1.461(4)
O4 C6 1.4419(19)
O4 C7 1.446(2)
O5 C8 1.438(2)
O5 C9 1.4382(19)
O6 C11 1.444(2)
O6 C10 1.445(2)
O7 C17 1.462(2)
O7 C14 1.467(2)
C1 C2 1.508(3)
C1 H1A 0.9900
C1 H1B 0.9900
C2 H2A 0.9900
C2 H2B 0.9900
C3A C4A 1.498(6)
C3A H3A1 0.9900
C3A H3A2 0.9900
C4A H4A1 0.9900
C4A H4A2 0.9900
C3B C4B 1.482(6)
C3B H3B1 0.9900
C3B H3B2 0.9900
C4B H4B1 0.9900
C4B H4B2 0.9900
C5 C6 1.507(2)
C5 H5A 0.9900
C5 H5B 0.9900
C6 H6A 0.9900
C6 H6B 0.9900
C7 C8 1.506(2)
C7 H7A 0.9900
C7 H7B 0.9900
C8 H8A 0.9900
C8 H8B 0.9900
C9 C10 1.501(2)
C9 H9A 0.9900
C9 H9B 0.9900
C10 H10A 0.9900
C10 H10B 0.9900
C11 C12 1.515(3)
C11 H11A 0.9900
C11 H11B 0.9900
C12 H12A 0.9900
C12 H12B 0.9900
C13 H13A 0.9800
C13 H13B 0.9800
C13 H13C 0.9800
C14 C15 1.479(3)
C14 H14A 0.9900
C14 H14B 0.9900
C15 C16 1.508(3)
C15 H15A 0.9900
C15 H15B 0.9900
C16 C17 1.501(3)
C16 H16A 0.9900
C16 H16B 0.9900
C17 H17A 0.9900
C17 H17B 0.9900
Al1 C18 2.0229(18)
Al1 C21 2.0229(17)
Al1 C20 2.0264(19)
Al1 C19 2.0268(18)
C18 H18A 0.9800
C18 H18B 0.9800
C18 H18C 0.9800
C19 H19A 0.9800
C19 H19B 0.9800
C19 H19C 0.9800
C20 H20A 0.9800
C20 H20B 0.9800
C20 H20C 0.9800
C21 H21A 0.9800
C21 H21B 0.9800
C21 H21C 0.9800
Al2 C24 2.005(2)
Al2 C22 2.014(2)
Al2 C23 2.0168(18)
Al2 C25 2.019(2)
C22 H22A 0.9800
C22 H22B 0.9800
C22 H22C 0.9800
C23 H23A 0.9800
C23 H23B 0.9800
C23 H23C 0.9800
C24 H24A 0.9800
C24 H24B 0.9800
C24 H24C 0.9800
C25 H25A 0.9800
C25 H25B 0.9800
C25 H25C 0.9800
O8 C26 1.428(2)
O8 C29 1.441(2)
C26 C27 1.511(3)
C26 H26A 0.9900
C26 H26B 0.9900
C27 C28 1.519(3)
C27 H27A 0.9900
C27 H27B 0.9900
C28 C29 1.516(3)
C28 H28A 0.9900
C28 H28B 0.9900
C29 H29A 0.9900
C29 H29B 0.9900
